data_2312769
loop_
_publ_author_name
'Chalupn&#xe1;, Simona'
'Hu&#x161;&#xe1;k, Michal'
'&#x10c;ejka, Jan'
'F&#x148;ukal, Franti&#x161;ek'
'Klime&#x161;, Ji&#x159;&#xed;'

_publ_section_title
;
 Computation screening for incorrectly determined cocrystal structures.
;
_journal_coeditor_code DK5134
_journal_issue 2
_journal_name_full 'Acta crystallographica Section B, Structural science, crystal engineering and materials'
_journal_page_first 208
_journal_page_last 216
_journal_paper_doi 10.1107/S205252062500068X
_journal_volume 81
_journal_year 2025
_chemical_absolute_configuration unk
_chemical_formula_moiety 'C14 H18 N4 O4, C6 H12 N4'
_chemical_formula_sum 'C20 H30 N8 O4'
_chemical_formula_weight 446.513
_chemical_name_systematic 'Bis(Hexamethylenetetraamine) m-benzenedicarboxylic acid'
_space_group_crystal_system orthorhombic
_space_group_IT_number 19
_space_group_name_Hall 'P 2ac 2ab'
_space_group_name_H-M_alt 'P 21 21 21'
_symmetry_Int_Tables_number 19
_cell_angle_alpha 90
_cell_angle_beta 90
_cell_angle_gamma 90
_cell_formula_units_Z 4
_cell_length_a 6.9874(2)
_cell_length_b 13.8458(4)
_cell_length_c 21.4834(6)
_cell_measurement_reflns_used 9315
_cell_measurement_temperature 180
_cell_measurement_theta_max 43.5592
_cell_measurement_theta_min 2.3998
_cell_volume 2078.44(10)
_computing_molecular_graphics 'Olex2 1.5 (Dolomanov et al., 2009)'
_computing_publication_material 'Olex2 1.5 (Dolomanov et al., 2009)'
_computing_structure_refinement 'olex2.refine 1.5 (Bourhis et al., 2015)'
_diffrn_ambient_temperature 180
_diffrn_measured_fraction_theta_full 0.9913
_diffrn_measured_fraction_theta_max 0.9945
_diffrn_measurement_device_type 'Bruker D8 Venture'
_diffrn_radiation_type 'Mo K\a'
_diffrn_radiation_wavelength 0.71073
_diffrn_reflns_av_R_equivalents 0.0525
_diffrn_reflns_av_unetI/netI 0.0138
_diffrn_reflns_Laue_measured_fraction_full 0.9913
_diffrn_reflns_Laue_measured_fraction_max 0.9945
_diffrn_reflns_limit_h_max 12
_diffrn_reflns_limit_h_min -12
_diffrn_reflns_limit_k_max 23
_diffrn_reflns_limit_k_min -23
_diffrn_reflns_limit_l_max 37
_diffrn_reflns_limit_l_min -35
_diffrn_reflns_number 365157
_diffrn_reflns_point_group_measured_fraction_full 0.9939
_diffrn_reflns_point_group_measured_fraction_max 0.9962
_diffrn_reflns_theta_full 25.2417
_diffrn_reflns_theta_max 30.00
_diffrn_reflns_theta_min 1.90
_exptl_absorpt_coefficient_mu 0.103
_exptl_absorpt_correction_T_max 0.7488
_exptl_absorpt_correction_T_min 0.6872
_exptl_absorpt_correction_type multi-scan
_exptl_absorpt_process_details 'Data were corrected for absorption effects using the Multi-Scan method (SADABS).'
_exptl_crystal_colour colourless
_exptl_crystal_colour_primary colourless
_exptl_crystal_density_diffrn 1.427
_exptl_crystal_description needle
_exptl_crystal_F_000 952.669
_exptl_crystal_size_max 0.534
_exptl_crystal_size_mid 0.221
_exptl_crystal_size_min 0.133
_refine_diff_density_max 0.1367
_refine_diff_density_min -0.0805
_refine_diff_density_rms 0.0179
_refine_ls_abs_structure_details 'Hooft, R.W.W., Straver, L.H., Spek, A.L. (2010). J. Appl. Cryst., 43, 665-668.'
_refine_ls_abs_structure_Flack -0.03(9)
_refine_ls_d_res_high 0.7108
_refine_ls_d_res_low 10.7417
_refine_ls_goodness_of_fit_ref 1.1339
_refine_ls_hydrogen_treatment refall
_refine_ls_matrix_type full
_refine_ls_number_constraints 0
_refine_ls_number_parameters 559
_refine_ls_number_reflns 6033
_refine_ls_number_restraints 0
_refine_ls_restrained_S_all 1.1339
_refine_ls_R_factor_all 0.0128
_refine_ls_R_factor_gt 0.0123
_refine_ls_shift/su_max -0.0007
_refine_ls_shift/su_mean 0.0001
_refine_ls_structure_factor_coef Fsqd
_refine_ls_weighting_details 'w=1/[\s^2^(Fo^2^)+(0.0093P)^2^+0.0789P] where P=(Fo^2^+2Fc^2^)/3'
_refine_ls_weighting_scheme calc
_refine_ls_wR_factor_gt 0.0288
_refine_ls_wR_factor_ref 0.0290
_reflns_Friedel_coverage 0.998
_reflns_limit_h_max 9
_reflns_limit_h_min -9
_reflns_limit_k_max 19
_reflns_limit_k_min -19
_reflns_limit_l_max 30
_reflns_limit_l_min -30
_reflns_number_gt 5930
_reflns_number_total 6033
_reflns_threshold_expression I>=2u(I)
_cod_data_source_file dk5134.cif
_cod_data_source_block mo_MIPVOW_0m
_cod_depositor_comments 'Adding full bibliography for 2312765--2312773.cif.'
_cod_original_sg_symbol_Hall ' P 2ac 2ab'
_cod_database_code 2312769
_olex2_refinement_description
;
;
_olex2_refine_details
;
Refinement using NoSpherA2, an implementation of
NOn-SPHERical Atom-form-factors in Olex2.
Please cite:
F. Kleemiss et al. Chem. Sci. DOI 10.1039/D0SC05526C - 2021
NoSpherA2 implementation of HAR makes use of
tailor-made aspherical atomic form factors calculated
on-the-fly from a Hirshfeld-partitioned electron density (ED) - not from
spherical-atom form factors.

The ED is calculated from a gaussian basis set single determinant SCF
wavefunction - either Hartree-Fock or DFT using selected funtionals
 - for a fragment of the crystal.
This fragment can be embedded in an electrostatic crystal field by employing cluster charges
or modelled using implicit solvation models, depending on the software used.
The following options were used:
   SOFTWARE:       ORCA 5.0
   PARTITIONING:   NoSpherA2
   INT ACCURACY:   Low
   METHOD:         R2SCAN
   BASIS SET:      def2-TZVP
   CHARGE:         0
   MULTIPLICITY:   1
   DATE:           2024-01-31_14-37-45
;
_olex2_submission_original_sample_id MIPVOW
_olex2_submission_special_instructions 'No special instructions were received'

loop_
_space_group_symop_id
_space_group_symop_operation_xyz
1 x,y,z
2 x+1/2,-y+1/2,-z
3 -x,y+1/2,-z+1/2
4 -x+1/2,-y,z+1/2

loop_
_atom_site_label
_atom_site_type_symbol
_atom_site_fract_x
_atom_site_fract_y
_atom_site_fract_z
_atom_site_U_iso_or_equiv
_atom_site_adp_type
_atom_site_occupancy
_atom_site_refinement_flags_posn
O1 O 0.75934(6) 0.53333(3) 0.497332(19) 0.02899(8) Uani 1.000000 .
H1 H 0.7015(12) 0.4829(7) 0.5266(4) 0.043(2) Uani 1.000000 .
O2 O 1.02574(6) 0.49368(3) 0.54772(2) 0.03932(11) Uani 1.000000 .
O3 O 0.76628(6) 0.79107(3) 0.339814(18) 0.02943(8) Uani 1.000000 .
H3 H 0.6999(15) 0.8504(8) 0.3031(5) 0.060(4) Uani 1.000000 .
O4 O 1.04478(6) 0.85208(3) 0.308077(17) 0.02804(8) Uani 1.000000 .
C1 C 0.94310(7) 0.54101(3) 0.50824(2) 0.02059(9) Uani 1.000000 .
C2 C 1.04550(7) 0.61353(3) 0.469141(19) 0.01697(8) Uani 1.000000 .
C3 C 0.94985(7) 0.66847(3) 0.42449(2) 0.01646(8) Uani 1.000000 .
H3A H 0.7997(9) 0.6581(5) 0.4168(3) 0.0294(16) Uani 1.000000 .
C4 C 1.04956(7) 0.73726(3) 0.389895(19) 0.01639(8) Uani 1.000000 .
C5 C 0.95091(7) 0.79848(3) 0.34200(2) 0.01866(8) Uani 1.000000 .
C6 C 1.24536(7) 0.75075(3) 0.40035(2) 0.01993(8) Uani 1.000000 .
H6A H 1.3218(10) 0.8042(5) 0.3730(3) 0.0414(19) Uani 1.000000 .
C7 C 1.34097(7) 0.69644(3) 0.44502(2) 0.02167(9) Uani 1.000000 .
H7A H 1.4908(10) 0.7082(5) 0.4531(3) 0.0457(19) Uani 1.000000 .
C8 C 1.24096(7) 0.62802(3) 0.47934(2) 0.02059(9) Uani 1.000000 .
H8A H 1.3136(10) 0.5858(5) 0.5145(3) 0.0434(19) Uani 1.000000 .
N1 N 0.60962(5) 0.91098(3) 0.262647(17) 0.01628(7) Uani 1.000000 .
N2 N 0.66179(6) 1.02693(3) 0.178919(18) 0.01955(8) Uani 1.000000 .
N3 N 0.38463(6) 0.92024(3) 0.176315(18) 0.02281(8) Uani 1.000000 .
N4 N 0.40074(6) 1.05091(3) 0.252458(18) 0.02156(8) Uani 1.000000 .
C9 C 0.49443(7) 0.98559(4) 0.29610(2) 0.02076(9) Uani 1.000000 .
H9A H 0.5929(10) 1.0257(5) 0.3256(3) 0.0393(18) Uani 1.000000 .
H9B H 0.3887(9) 0.9490(5) 0.3244(3) 0.0378(17) Uani 1.000000 .
C10 C 0.53307(8) 0.96998(4) 0.13954(2) 0.02408(9) Uani 1.000000 .
H10A H 0.6176(11) 0.9161(5) 0.1150(3) 0.0420(18) Uani 1.000000 .
H10B H 0.4635(11) 1.0168(5) 0.1060(3) 0.0445(19) Uani 1.000000 .
C11 C 0.47842(8) 0.85634(3) 0.22077(2) 0.02173(9) Uani 1.000000 .
H11A H 0.3721(10) 0.8205(5) 0.2484(3) 0.0410(18) Uani 1.000000 .
H11B H 0.5625(11) 0.8039(5) 0.1967(3) 0.0412(18) Uani 1.000000 .
C12 C 0.75391(7) 0.96248(3) 0.22314(2) 0.01937(8) Uani 1.000000 .
H12A H 0.8350(10) 0.9083(5) 0.1987(3) 0.0376(17) Uani 1.000000 .
H12B H 0.8466(10) 1.0023(5) 0.2540(3) 0.0394(18) Uani 1.000000 .
C13 C 0.27622(7) 0.99367(4) 0.21129(2) 0.02437(10) Uani 1.000000 .
H13A H 0.1703(10) 0.9564(6) 0.2390(3) 0.046(2) Uani 1.000000 .
H13B H 0.2085(10) 1.0417(5) 0.1785(3) 0.0439(19) Uani 1.000000 .
C14 C 0.54807(8) 1.09770(3) 0.21381(2) 0.02246(9) Uani 1.000000 .
H14A H 0.4805(10) 1.1454(5) 0.1815(3) 0.0410(18) Uani 1.000000 .
H14B H 0.6446(11) 1.1390(5) 0.2439(3) 0.0441(18) Uani 1.000000 .
N5 N 0.37969(6) 0.35877(3) 0.652073(17) 0.02034(8) Uani 1.000000 .
N6 N 0.64176(6) 0.25042(3) 0.624639(18) 0.01973(7) Uani 1.000000 .
N7 N 0.36907(6) 0.26797(3) 0.554702(18) 0.01991(8) Uani 1.000000 .
N8 N 0.59515(5) 0.40079(3) 0.567048(17) 0.01670(7) Uani 1.000000 .
C15 C 0.46744(7) 0.34785(4) 0.52380(2) 0.02015(9) Uani 1.000000 .
H15A H 0.3616(10) 0.3975(5) 0.5063(3) 0.0366(17) Uani 1.000000 .
H15B H 0.5523(10) 0.3197(5) 0.4857(3) 0.0372(17) Uani 1.000000 .
C16 C 0.25802(7) 0.30746(4) 0.60700(2) 0.02147(9) Uani 1.000000 .
H16A H 0.1546(9) 0.3568(5) 0.5894(3) 0.0392(17) Uani 1.000000 .
H16B H 0.1872(9) 0.2479(5) 0.6309(3) 0.0418(19) Uani 1.000000 .
C17 C 0.52456(8) 0.29070(4) 0.67543(2) 0.02244(9) Uani 1.000000 .
H17A H 0.4552(11) 0.2329(5) 0.6992(3) 0.0425(18) Uani 1.000000 .
H17B H 0.6168(11) 0.3281(5) 0.7070(3) 0.0430(19) Uani 1.000000 .
C18 C 0.51373(7) 0.20177(3) 0.58028(2) 0.02255(9) Uani 1.000000 .
H18A H 0.4406(10) 0.1429(5) 0.6035(3) 0.0460(19) Uani 1.000000 .
H18B H 0.5981(10) 0.1728(5) 0.5419(3) 0.0432(19) Uani 1.000000 .
C19 C 0.47744(7) 0.43739(3) 0.61952(2) 0.02015(9) Uani 1.000000 .
H19A H 0.5701(10) 0.4740(5) 0.6516(3) 0.0407(18) Uani 1.000000 .
H19B H 0.3720(10) 0.4859(5) 0.6013(3) 0.0400(17) Uani 1.000000 .
C20 C 0.73584(7) 0.33076(3) 0.59273(2) 0.01950(8) Uani 1.000000 .
H20A H 0.8200(9) 0.3026(5) 0.5544(3) 0.0394(17) Uani 1.000000 .
H20B H 0.8268(9) 0.3694(5) 0.6255(3) 0.0418(18) Uani 1.000000 .

loop_
_atom_site_aniso_label
_atom_site_aniso_U_11
_atom_site_aniso_U_22
_atom_site_aniso_U_33
_atom_site_aniso_U_12
_atom_site_aniso_U_13
_atom_site_aniso_U_23
O1 0.02089(17) 0.03313(19) 0.03296(19) -0.00494(16) -0.00400(15) 0.01758(16)
H1 0.031(6) 0.058(7) 0.041(5) 0.018(5) -0.006(4) 0.004(5)
O2 0.0262(2) 0.0463(2) 0.0455(2) -0.00582(18) -0.00992(18) 0.0312(2)
O3 0.02054(17) 0.03241(19) 0.03533(19) -0.00095(15) -0.00315(15) 0.01797(16)
H3 0.051(8) 0.065(8) 0.066(8) -0.030(7) 0.025(7) -0.044(7)
O4 0.02614(18) 0.02905(18) 0.02892(17) -0.00385(15) 0.00029(15) 0.01423(14)
C1 0.0199(2) 0.0210(2) 0.02085(19) -0.00075(17) -0.00194(16) 0.00783(16)
C2 0.01594(19) 0.01728(18) 0.01768(18) 0.00010(16) -0.00100(15) 0.00366(14)
C3 0.0148(2) 0.01697(18) 0.01764(18) -0.00038(15) -0.00085(16) 0.00360(14)
H3A 0.021(4) 0.035(4) 0.033(4) 0.003(3) -0.002(3) 0.018(3)
C4 0.0166(2) 0.01551(17) 0.01704(17) -0.00042(15) 0.00057(15) 0.00210(14)
C5 0.0219(2) 0.01580(17) 0.01822(18) -0.00024(17) 0.00053(16) 0.00362(15)
C6 0.0172(2) 0.0195(2) 0.0230(2) -0.00341(18) 0.00069(18) 0.00245(16)
H6A 0.031(4) 0.042(4) 0.051(5) -0.006(4) 0.001(4) 0.010(4)
C7 0.0153(2) 0.0232(2) 0.0265(2) -0.00183(18) -0.00250(18) 0.00163(18)
H7A 0.039(4) 0.049(5) 0.049(4) -0.011(4) -0.023(4) 0.010(4)
C8 0.0164(2) 0.0222(2) 0.0231(2) 0.00080(17) -0.00382(17) 0.00387(16)
H8A 0.028(4) 0.052(5) 0.050(4) -0.009(4) -0.008(4) 0.021(4)
N1 0.01523(17) 0.01646(16) 0.01715(16) 0.00081(14) -0.00247(13) 0.00248(13)
N2 0.01738(18) 0.02143(18) 0.01985(17) -0.00108(15) 0.00244(14) 0.00529(14)
N3 0.0228(2) 0.02318(19) 0.02249(18) -0.00491(16) -0.00958(15) 0.00116(15)
N4 0.0218(2) 0.02003(18) 0.02282(18) 0.00678(15) 0.00477(15) 0.00125(14)
C9 0.0232(2) 0.0240(2) 0.01511(18) 0.00290(18) 0.00208(17) 0.00001(16)
H9A 0.047(5) 0.034(4) 0.037(4) -0.001(4) -0.005(4) -0.011(3)
H9B 0.029(4) 0.051(4) 0.033(4) 0.007(4) 0.014(3) 0.006(4)
C10 0.0285(2) 0.0288(2) 0.01488(18) 0.0010(2) -0.00200(18) 0.00069(17)
H10A 0.050(5) 0.048(4) 0.028(4) 0.010(4) 0.004(4) -0.005(3)
H10B 0.046(5) 0.057(5) 0.030(4) -0.006(4) -0.009(4) 0.016(4)
C11 0.0233(2) 0.01507(19) 0.0268(2) -0.00316(18) -0.00574(19) 0.00097(17)
H11A 0.036(4) 0.035(4) 0.052(4) -0.013(4) -0.002(4) 0.009(3)
H11B 0.049(5) 0.031(4) 0.044(4) 0.007(4) -0.009(4) -0.017(3)
C12 0.01356(19) 0.0223(2) 0.0222(2) 0.00108(18) 0.00021(17) 0.00201(17)
H12A 0.035(4) 0.037(4) 0.040(4) 0.012(3) 0.004(3) 0.004(3)
H12B 0.021(4) 0.051(5) 0.045(4) -0.014(4) -0.009(3) 0.006(4)
C13 0.0138(2) 0.0291(2) 0.0302(2) 0.00126(18) -0.00217(18) 0.0103(2)
H13A 0.028(4) 0.050(5) 0.059(5) -0.004(4) 0.001(4) 0.026(4)
H13B 0.037(4) 0.050(4) 0.045(4) 0.002(4) -0.002(4) 0.021(4)
C14 0.0245(2) 0.01476(18) 0.0281(2) 0.00025(18) 0.00030(19) 0.00335(17)
H14A 0.042(4) 0.027(4) 0.054(4) 0.000(4) 0.007(4) 0.015(3)
H14B 0.046(4) 0.038(4) 0.047(4) -0.014(4) -0.008(4) -0.009(4)
N5 0.02058(19) 0.02304(18) 0.01741(16) 0.00377(15) 0.00569(14) 0.00092(14)
N6 0.01687(17) 0.01916(17) 0.02317(17) 0.00336(15) -0.00171(15) 0.00377(14)
N7 0.01769(18) 0.02159(17) 0.02043(17) -0.00480(15) -0.00356(15) -0.00070(14)
N8 0.01440(16) 0.01825(16) 0.01744(16) -0.00274(13) 0.00073(13) 0.00334(13)
C15 0.0194(2) 0.0268(2) 0.01429(18) -0.00267(19) -0.00177(17) 0.00284(16)
H15A 0.037(4) 0.040(4) 0.032(4) -0.000(4) -0.013(3) 0.003(3)
H15B 0.041(4) 0.047(4) 0.024(3) -0.006(4) 0.010(3) -0.008(3)
C16 0.01259(19) 0.0250(2) 0.0268(2) -0.00080(18) 0.00244(18) 0.00585(18)
H16A 0.021(4) 0.046(4) 0.051(4) -0.003(4) 0.001(3) -0.002(4)
H16B 0.029(4) 0.042(4) 0.054(4) -0.011(4) 0.006(4) 0.011(4)
C17 0.0251(2) 0.0267(2) 0.01550(18) 0.0018(2) -0.00052(18) 0.00559(17)
H17A 0.051(5) 0.043(4) 0.034(4) 0.011(4) 0.008(4) 0.017(3)
H17B 0.045(5) 0.051(5) 0.033(4) 0.002(4) -0.015(4) -0.006(4)
C18 0.0233(2) 0.01606(19) 0.0283(2) 0.00021(18) 0.00058(19) -0.00237(17)
H18A 0.043(4) 0.034(4) 0.061(5) -0.006(4) 0.002(4) 0.022(4)
H18B 0.035(4) 0.039(4) 0.056(5) 0.004(3) 0.011(4) -0.012(4)
C19 0.0218(2) 0.01633(19) 0.0223(2) 0.00177(17) 0.00138(17) -0.00140(16)
H19A 0.052(5) 0.033(4) 0.037(4) -0.017(4) -0.007(4) -0.009(3)
H19B 0.037(4) 0.032(4) 0.051(4) 0.004(4) 0.000(4) 0.014(3)
C20 0.01214(19) 0.0234(2) 0.0230(2) 0.00013(17) 0.00001(17) 0.00112(17)
H20A 0.023(4) 0.048(4) 0.047(4) 0.004(3) 0.015(3) 0.010(4)
H20B 0.028(4) 0.043(4) 0.055(5) -0.010(4) -0.015(4) 0.004(4)

loop_
_atom_type_symbol
_atom_type_scat_dispersion_real
_atom_type_scat_dispersion_imag
_atom_type_scat_source
_atom_type_scat_dispersion_source
C 0.00313 0.00162 'NoSpherA2: Chem.Sci. 2021, DOI:10.1039/D0SC05526C' 'Brennan, Cowan, Rev. Sci. Instrum., 1992, 63, 850'
H 0.00000 0.00000 'NoSpherA2: Chem.Sci. 2021, DOI:10.1039/D0SC05526C' 'Brennan, Cowan, Rev. Sci. Instrum., 1992, 63, 850'
N 0.00612 0.00332 'NoSpherA2: Chem.Sci. 2021, DOI:10.1039/D0SC05526C' 'Brennan, Cowan, Rev. Sci. Instrum., 1992, 63, 850'
O 0.01085 0.00610 'NoSpherA2: Chem.Sci. 2021, DOI:10.1039/D0SC05526C' 'Brennan, Cowan, Rev. Sci. Instrum., 1992, 63, 850'

loop_
_geom_angle_atom_site_label_1
_geom_angle_atom_site_label_2
_geom_angle_atom_site_label_3
_geom_angle
_geom_angle_site_symmetry_1
_geom_angle_site_symmetry_3
_geom_angle_publ_flag
C1 O1 H1 109.5(5) . . ?
C5 O3 H3 110.3(4) . . ?
N1 H3 O3 174.2(8) . . ?
O2 C1 O1 123.09(5) . . ?
C2 C1 O1 115.10(4) . . ?
C2 C1 O2 121.80(4) . . ?
C3 C2 C1 121.63(4) . . ?
C8 C2 C1 118.49(4) . . ?
C8 C2 C3 119.85(4) . . ?
H3A C3 C2 120.1(3) . . ?
C4 C3 C2 119.97(4) . . ?
C4 C3 H3A 119.9(3) . . ?
C5 C4 C3 121.44(4) . . ?
C6 C4 C3 119.62(4) . . ?
C6 C4 C5 118.94(4) . . ?
O4 C5 O3 123.89(4) . . ?
C4 C5 O3 115.96(4) . . ?
C4 C5 O4 120.15(4) . . ?
H6A C6 C4 119.0(4) . . ?
C7 C6 C4 120.57(4) . . ?
C7 C6 H6A 120.4(4) . . ?
H7A C7 C6 119.9(4) . . ?
C8 C7 C6 119.57(4) . . ?
C8 C7 H7A 120.5(4) . . ?
C7 C8 C2 120.42(4) . . ?
H8A C8 C2 119.4(4) . . ?
H8A C8 C7 120.2(4) . . ?
C9 N1 H3 111.6(4) . . ?
C11 N1 H3 110.9(4) . . ?
C11 N1 C9 108.05(4) . . ?
C12 N1 H3 110.1(4) . . ?
C12 N1 C9 107.82(4) . . ?
C12 N1 C11 108.27(4) . . ?
C12 N2 C10 108.59(4) . . ?
C14 N2 C10 108.78(4) . . ?
C14 N2 C12 108.41(4) . . ?
C11 N3 C10 108.57(4) . . ?
C13 N3 C10 108.22(4) . . ?
C13 N3 C11 108.40(4) . . ?
C13 N4 C9 108.53(4) . . ?
C14 N4 C9 108.76(4) . . ?
C14 N4 C13 108.14(4) . . ?
N4 C9 N1 111.19(4) . . ?
H9A C9 N1 107.0(4) . . ?
H9A C9 N4 110.0(4) . . ?
H9B C9 N1 108.3(4) . . ?
H9B C9 N4 110.1(4) . . ?
H9B C9 H9A 110.1(5) . . ?
N3 C10 N2 111.94(4) . . ?
H10A C10 N2 108.4(4) . . ?
H10A C10 N3 108.8(4) . . ?
H10B C10 N2 109.7(4) . . ?
H10B C10 N3 108.6(4) . . ?
H10B C10 H10A 109.3(5) . . ?
N3 C11 N1 111.34(4) . . ?
H11A C11 N1 109.0(4) . . ?
H11A C11 N3 109.4(4) . . ?
H11B C11 N1 107.4(4) . . ?
H11B C11 N3 110.0(4) . . ?
H11B C11 H11A 109.6(5) . . ?
N2 C12 N1 111.37(4) . . ?
H12A C12 N1 107.3(4) . . ?
H12A C12 N2 110.0(3) . . ?
H12B C12 N1 107.4(4) . . ?
H12B C12 N2 110.7(4) . . ?
H12B C12 H12A 109.8(5) . . ?
N4 C13 N3 111.95(4) . . ?
H13A C13 N3 107.7(4) . . ?
H13A C13 N4 109.4(4) . . ?
H13B C13 N3 108.6(4) . . ?
H13B C13 N4 108.7(4) . . ?
H13B C13 H13A 110.7(5) . . ?
N4 C14 N2 111.88(4) . . ?
H14A C14 N2 108.7(4) . . ?
H14A C14 N4 109.2(4) . . ?
H14B C14 N2 108.5(4) . . ?
H14B C14 N4 109.1(4) . . ?
H14B C14 H14A 109.4(5) . . ?
C17 N5 C16 108.22(4) . . ?
C19 N5 C16 108.32(4) . . ?
C19 N5 C17 108.57(4) . . ?
C18 N6 C17 108.36(4) . . ?
C20 N6 C17 108.00(4) . . ?
C20 N6 C18 108.55(4) . . ?
C16 N7 C15 108.28(4) . . ?
C18 N7 C15 108.55(4) . . ?
C18 N7 C16 107.98(4) . . ?
C19 N8 C15 108.13(4) . . ?
C20 N8 C15 107.95(4) . . ?
C20 N8 C19 107.89(3) . . ?
N8 C15 N7 111.87(3) . . ?
H15A C15 N7 108.6(4) . . ?
H15A C15 N8 108.4(3) . . ?
H15B C15 N7 109.2(3) . . ?
H15B C15 N8 108.8(4) . . ?
H15B C15 H15A 109.9(5) . . ?
N7 C16 N5 112.17(4) . . ?
H16A C16 N5 108.4(4) . . ?
H16A C16 N7 109.0(4) . . ?
H16B C16 N5 108.5(4) . . ?
H16B C16 N7 108.5(4) . . ?
H16B C16 H16A 110.2(5) . . ?
N6 C17 N5 111.84(4) . . ?
H17A C17 N5 109.4(4) . . ?
H17A C17 N6 108.8(4) . . ?
H17B C17 N5 108.7(4) . . ?
H17B C17 N6 108.5(4) . . ?
H17B C17 H17A 109.5(5) . . ?
N7 C18 N6 112.01(4) . . ?
H18A C18 N6 109.5(4) . . ?
H18A C18 N7 108.4(4) . . ?
H18B C18 N6 109.3(4) . . ?
H18B C18 N7 108.6(4) . . ?
H18B C18 H18A 109.0(5) . . ?
N8 C19 N5 111.57(4) . . ?
H19A C19 N5 109.0(3) . . ?
H19A C19 N8 108.4(4) . . ?
H19B C19 N5 108.7(4) . . ?
H19B C19 N8 108.6(4) . . ?
H19B C19 H19A 110.7(5) . . ?
N8 C20 N6 111.88(4) . . ?
H20A C20 N6 109.1(4) . . ?
H20A C20 N8 108.1(4) . . ?
H20B C20 N6 109.5(4) . . ?
H20B C20 N8 107.8(4) . . ?
H20B C20 H20A 110.5(5) . . ?

loop_
_geom_bond_atom_site_label_1
_geom_bond_atom_site_label_2
_geom_bond_distance
_geom_bond_site_symmetry_2
_geom_bond_publ_flag
O1 H1 1.022(10) . ?
O1 C1 1.3095(6) . ?
O2 C1 1.2175(6) . ?
O3 H3 1.229(13) . ?
O3 C5 1.2950(6) . ?
H3 N1 1.363(13) . ?
O4 C5 1.2296(6) . ?
C1 C2 1.4919(6) . ?
C2 C3 1.3949(6) . ?
C2 C8 1.3977(6) . ?
C3 H3A 1.072(6) . ?
C3 C4 1.3946(6) . ?
C4 C5 1.5007(6) . ?
C4 C6 1.3989(7) . ?
C6 H6A 1.086(7) . ?
C6 C7 1.3902(6) . ?
C7 H7A 1.074(7) . ?
C7 C8 1.3889(7) . ?
C8 H8A 1.081(7) . ?
N1 C9 1.4938(6) . ?
N1 C11 1.4907(6) . ?
N1 C12 1.4983(6) . ?
N2 C10 1.4651(6) . ?
N2 C12 1.4537(6) . ?
N2 C14 1.4675(6) . ?
N3 C10 1.4745(7) . ?
N3 C11 1.4576(6) . ?
N3 C13 1.4739(7) . ?
N4 C9 1.4579(6) . ?
N4 C13 1.4721(7) . ?
N4 C14 1.4727(6) . ?
C9 H9A 1.087(7) . ?
C9 H9B 1.082(6) . ?
C10 H10A 1.088(7) . ?
C10 H10B 1.084(7) . ?
C11 H11A 1.073(7) . ?
C11 H11B 1.068(7) . ?
C12 H12A 1.077(7) . ?
C12 H12B 1.078(7) . ?
C13 H13A 1.081(7) . ?
C13 H13B 1.078(6) . ?
C14 H14A 1.067(7) . ?
C14 H14B 1.095(7) . ?
N5 C16 1.4714(6) . ?
N5 C17 1.4714(6) . ?
N5 C19 1.4631(6) . ?
N6 C17 1.4740(6) . ?
N6 C18 1.4704(6) . ?
N6 C20 1.4626(6) . ?
N7 C15 1.4617(6) . ?
N7 C16 1.4709(6) . ?
N7 C18 1.4710(6) . ?
N8 C15 1.4822(6) . ?
N8 C19 1.4845(6) . ?
N8 C20 1.4869(6) . ?
C15 H15A 1.077(7) . ?
C15 H15B 1.084(6) . ?
C16 H16A 1.064(7) . ?
C16 H16B 1.091(6) . ?
C17 H17A 1.065(7) . ?
C17 H17B 1.070(7) . ?
C18 H18A 1.083(6) . ?
C18 H18B 1.090(7) . ?
C19 H19A 1.073(6) . ?
C19 H19B 1.071(6) . ?
C20 H20A 1.084(6) . ?
C20 H20B 1.089(7) . ?

loop_
_geom_torsion_atom_site_label_1
_geom_torsion_atom_site_label_2
_geom_torsion_atom_site_label_3
_geom_torsion_atom_site_label_4
_geom_torsion
_geom_torsion_site_symmetry_1
_geom_torsion_site_symmetry_2
_geom_torsion_site_symmetry_3
_geom_torsion_site_symmetry_4
_geom_torsion_publ_flag
O1 C1 C2 C3 0.02(5) . . . . ?
O1 C1 C2 C8 178.09(4) . . . . ?
O2 C1 C2 C3 -179.19(5) . . . . ?
O2 C1 C2 C8 -1.12(6) . . . . ?
O3 C5 C4 C3 7.37(5) . . . . ?
O3 C5 C4 C6 -171.83(4) . . . . ?
O4 C5 C4 C3 -173.15(4) . . . . ?
O4 C5 C4 C6 7.66(5) . . . . ?
C1 C2 C3 C4 178.41(4) . . . . ?
C1 C2 C8 C7 -178.47(4) . . . . ?
C2 C3 C4 C5 -179.27(4) . . . . ?
C2 C3 C4 C6 -0.08(5) . . . . ?
C2 C8 C7 C6 0.06(5) . . . . ?
C3 C4 C6 C7 -0.23(5) . . . . ?
C4 C6 C7 C8 0.23(5) . . . . ?
N1 C9 N4 C13 58.82(4) . . . . ?
N1 C9 N4 C14 -58.60(4) . . . . ?
N1 C11 N3 C10 58.44(5) . . . . ?
N1 C11 N3 C13 -58.90(5) . . . . ?
N1 C12 N2 C10 -58.72(4) . . . . ?
N1 C12 N2 C14 59.31(4) . . . . ?
N2 C10 N3 C11 -59.47(5) . . . . ?
N2 C10 N3 C13 57.99(5) . . . . ?
N2 C14 N4 C9 59.29(4) . . . . ?
N2 C14 N4 C13 -58.39(4) . . . . ?
N3 C13 N4 C9 -59.25(4) . . . . ?
N3 C13 N4 C14 58.57(4) . . . . ?
N5 C16 N7 C15 -58.72(4) . . . . ?
N5 C16 N7 C18 58.63(4) . . . . ?
N5 C17 N6 C18 -58.27(5) . . . . ?
N5 C17 N6 C20 59.14(5) . . . . ?
N5 C19 N8 C15 58.35(4) . . . . ?
N5 C19 N8 C20 -58.16(4) . . . . ?
N6 C18 N7 C15 58.63(4) . . . . ?
N6 C18 N7 C16 -58.56(4) . . . . ?
N6 C20 N8 C15 -58.01(4) . . . . ?
N6 C20 N8 C19 58.62(4) . . . . ?
N7 C15 N8 C19 -58.33(4) . . . . ?
N7 C15 N8 C20 58.15(4) . . . . ?
